data_2103352
loop_
_publ_author_name
'Marsh, Richard E.'

_publ_section_title
;
 The space groups of point group <i>C</i>~3~: some corrections, some
 comments
;
_journal_issue 5
_journal_name_full 'Acta Crystallographica Section B'
_journal_page_first 893
_journal_page_last 899
_journal_paper_doi 10.1107/S0108768102011758
_journal_volume 58
_journal_year 2002
_chemical_formula_moiety 'C20 H38 Cl P S'
_chemical_formula_sum 'C20 H38 Cl P S'
_symmetry_cell_setting trigonal
_symmetry_space_group_name_H-M 'P 31 2 1'
_cell_angle_alpha 90.00
_cell_angle_beta 90.00
_cell_angle_gamma 120.00
_cell_formula_units_Z 3
_cell_length_a 8.518
_cell_length_b 8.518
_cell_length_c 26.638
_cell_volume 1673.815
_cod_data_source_file bk0117.cif
_cod_data_source_block DUWFUW
_cod_depositor_comments
;
 Adding the _cell_formula_units_Z and _chemical_formula_moiety data items
 after consulting the original publication.

 Antanas Vaitkus,
 2017-08-03

Changed _atom_site_label for X1 and added _atom_site_occupancy to
the atoms loop to complete the structure as from the reference 

Luca Lutterotti  3/5/2013
;
_cod_database_code 2103352

loop_
_atom_site_label
_atom_site_fract_x
_atom_site_fract_y
_atom_site_fract_z
_atom_site_occupancy
P 0.3260 0.3260 0.0 1
Cl(X1) 0.2707 0.1320 0.0499 0.5
S(X1) 0.2707 0.1320 0.0499 0.5
C1 0.7612 0.6242 -0.0968 1
C2 0.5906 0.5625 -0.0652 1
C3 0.5268 0.3786 -0.0385 1
C4 0.4995 0.2324 -0.0774 1
C5 0.6765 0.2996 -0.1070 1
C6 0.7358 0.4785 -0.1334 1
C7 0.8133 0.8030 -0.1232 1
C8 0.4304 0.0413 -0.0558 1
C9 0.5647 0.0297 -0.0211 1
C10 0.3695 -0.1022 -0.0974 1
